data_2221926
loop_
_publ_author_name
'Zhang, Yu'
'Wang, Kun'
'Zhong, Ling-Zhi'
'Li, Rui-Xiang'

_publ_section_title
;
 3-[(2-Hydroxyethyl)iminomethyl]-1,1'-bi-2-naphthol
;
_journal_coeditor_code BT2938
_journal_issue 6
_journal_name_full 'Acta Crystallographica Section E'
_journal_page_first o1226
_journal_paper_doi 10.1107/S1600536809016407
_journal_volume 65
_journal_year 2009
_chemical_formula_iupac 'C23 H19 N O3'
_chemical_formula_moiety 'C23 H19 N O3'
_chemical_formula_sum 'C23 H19 N O3'
_chemical_formula_weight 357.39
_chemical_name_systematic
;
3-[(2-Hydroxyethyl)iminomethyl]-1,1'-bi-2-naphthol
;
_space_group_IT_number 61
_symmetry_cell_setting orthorhombic
_symmetry_space_group_name_Hall '-P 2ac 2ab'
_symmetry_space_group_name_H-M 'P b c a'
_atom_sites_solution_hydrogens geom
_atom_sites_solution_primary direct
_atom_sites_solution_secondary difmap
_audit_creation_method SHELXL-97
_cell_angle_alpha 90.00
_cell_angle_beta 90.00
_cell_angle_gamma 90.00
_cell_formula_units_Z 8
_cell_length_a 12.6184(3)
_cell_length_b 9.7774(2)
_cell_length_c 29.7991(6)
_cell_measurement_reflns_used 3454
_cell_measurement_temperature 296(2)
_cell_measurement_theta_max 22.43
_cell_measurement_theta_min 2.72
_cell_volume 3676.47(14)
_computing_cell_refinement 'SAINT (Bruker, 1997)'
_computing_data_collection 'SMART (Bruker, 1997)'
_computing_data_reduction 'SAINT (Bruker, 1997)'
_computing_molecular_graphics 'SHELXTL (Sheldrick, 2008)'
_computing_publication_material 'SHELXTL (Sheldrick, 2008)'
_computing_structure_refinement 'SHELXL97 (Sheldrick, 2008)'
_computing_structure_solution 'SHELXS97 (Sheldrick, 2008)'
_diffrn_ambient_temperature 296(2)
_diffrn_measured_fraction_theta_full 0.988
_diffrn_measured_fraction_theta_max 0.988
_diffrn_measurement_device_type 'Bruker SMART CCD area-detector'
_diffrn_measurement_method '\f and \w'
_diffrn_radiation_monochromator graphite
_diffrn_radiation_source 'fine-focus sealed tube'
_diffrn_radiation_type MoK\a
_diffrn_radiation_wavelength 0.71073
_diffrn_reflns_av_R_equivalents 0.0888
_diffrn_reflns_av_sigmaI/netI 0.0877
_diffrn_reflns_limit_h_max 16
_diffrn_reflns_limit_h_min -15
_diffrn_reflns_limit_k_max 12
_diffrn_reflns_limit_k_min -12
_diffrn_reflns_limit_l_max 38
_diffrn_reflns_limit_l_min -38
_diffrn_reflns_number 24940
_diffrn_reflns_theta_full 27.59
_diffrn_reflns_theta_max 27.59
_diffrn_reflns_theta_min 2.11
_exptl_absorpt_coefficient_mu 0.086
_exptl_absorpt_correction_T_max 1.000
_exptl_absorpt_correction_T_min 0.661
_exptl_absorpt_correction_type multi-scan
_exptl_absorpt_process_details '(SADABS; Sheldrick, 2004)'
_exptl_crystal_colour red
_exptl_crystal_density_diffrn 1.291
_exptl_crystal_density_method 'not measured'
_exptl_crystal_description block
_exptl_crystal_F_000 1504
_exptl_crystal_size_max 0.50
_exptl_crystal_size_mid 0.40
_exptl_crystal_size_min 0.36
_refine_diff_density_max 0.154
_refine_diff_density_min -0.142
_refine_ls_extinction_method none
_refine_ls_goodness_of_fit_ref 1.000
_refine_ls_hydrogen_treatment mixed
_refine_ls_matrix_type full
_refine_ls_number_parameters 252
_refine_ls_number_reflns 4220
_refine_ls_number_restraints 0
_refine_ls_restrained_S_all 1.000
_refine_ls_R_factor_all 0.1489
_refine_ls_R_factor_gt 0.0545
_refine_ls_shift/su_max 0.000
_refine_ls_shift/su_mean 0.000
_refine_ls_structure_factor_coef Fsqd
_refine_ls_weighting_details 'calc w=1/[\s^2^(Fo^2^)+(0.0475P)^2^] where P=(Fo^2^+2Fc^2^)/3'
_refine_ls_weighting_scheme calc
_refine_ls_wR_factor_gt 0.1059
_refine_ls_wR_factor_ref 0.1346
_reflns_number_gt 1912
_reflns_number_total 4220
_reflns_threshold_expression I>2\s(I)
_cod_data_source_file bt2938.cif
_cod_data_source_block I
_cod_database_code 2221926
_cod_database_fobs_code 2221926

loop_
_symmetry_equiv_pos_as_xyz
'x, y, z'
'-x+1/2, -y, z+1/2'
'-x, y+1/2, -z+1/2'
'x+1/2, -y+1/2, -z'
'-x, -y, -z'
'x-1/2, y, -z-1/2'
'x, -y-1/2, z-1/2'
'-x-1/2, y-1/2, z'

loop_
_atom_site_type_symbol
_atom_site_label
_atom_site_fract_x
_atom_site_fract_y
_atom_site_fract_z
_atom_site_U_iso_or_equiv
_atom_site_adp_type
_atom_site_calc_flag
_atom_site_refinement_flags
_atom_site_occupancy
_atom_site_disorder_assembly
_atom_site_disorder_group
O O1 0.50545(11) 0.24608(12) 0.43973(4) 0.0661(4) Uani d . 1 . .
H H1 0.5349(18) 0.278(2) 0.4675(8) 0.109(8) Uiso d . 1 . .
O O2 0.31307(9) -0.02597(13) 0.38718(4) 0.0615(4) Uani d . 1 . .
H H2A 0.2483 -0.0321 0.3860 0.092 Uiso calc R 1 . .
O O3 0.60553(9) 0.53599(13) 0.59680(4) 0.0647(4) Uani d . 1 . .
H H3A 0.5790 0.6125 0.5963 0.097 Uiso calc R 1 . .
N N1 0.60154(12) 0.25597(15) 0.51551(4) 0.0528(4) Uani d . 1 . .
C C1 0.54441(13) 0.11749(16) 0.43397(5) 0.0423(5) Uani d . 1 . .
C C2 0.52157(13) 0.04833(17) 0.39500(5) 0.0406(4) Uani d . 1 . .
C C3 0.56310(13) -0.08531(17) 0.38917(5) 0.0424(5) Uani d . 1 . .
C C4 0.54263(15) -0.16310(18) 0.35028(6) 0.0572(6) Uani d . 1 . .
H H4A 0.5016 -0.1255 0.3275 0.069 Uiso calc R 1 . .
C C5 0.58156(16) -0.2919(2) 0.34540(7) 0.0696(6) Uani d . 1 . .
H H5A 0.5678 -0.3406 0.3192 0.083 Uiso calc R 1 . .
C C6 0.64219(16) -0.3519(2) 0.37943(7) 0.0710(6) Uani d . 1 . .
H H6A 0.6673 -0.4407 0.3761 0.085 Uiso calc R 1 . .
C C7 0.66425(15) -0.28066(19) 0.41715(7) 0.0617(6) Uani d . 1 . .
H H7A 0.7059 -0.3207 0.4393 0.074 Uiso calc R 1 . .
C C8 0.62541(13) -0.14683(17) 0.42360(6) 0.0445(5) Uani d . 1 . .
C C9 0.64473(13) -0.07085(18) 0.46275(6) 0.0478(5) Uani d . 1 . .
H H9A 0.6848 -0.1104 0.4855 0.057 Uiso calc R 1 . .
C C10 0.60711(12) 0.05847(17) 0.46872(5) 0.0392(4) Uani d . 1 . .
C C11 0.62936(13) 0.13284(19) 0.51008(5) 0.0452(5) Uani d . 1 . .
H H11A 0.6693(11) 0.0826(15) 0.5322(5) 0.044(4) Uiso d . 1 . .
C C12 0.62678(15) 0.32605(17) 0.55768(5) 0.0530(5) Uani d . 1 . .
H H12A 0.7029 0.3270 0.5623 0.064 Uiso calc R 1 . .
H H12B 0.5943 0.2783 0.5827 0.064 Uiso calc R 1 . .
C C13 0.58577(14) 0.46884(18) 0.55525(6) 0.0549(5) Uani d . 1 . .
H H13A 0.6207 0.5177 0.5311 0.066 Uiso calc R 1 . .
H H13B 0.5102 0.4677 0.5492 0.066 Uiso calc R 1 . .
C C14 0.45087(14) 0.11281(17) 0.36073(5) 0.0432(5) Uani d . 1 . .
C C15 0.34642(14) 0.07470(18) 0.35878(5) 0.0472(5) Uani d . 1 . .
C C16 0.27531(15) 0.1368(2) 0.32883(6) 0.0590(6) Uani d . 1 . .
H H16A 0.2046 0.1099 0.3283 0.071 Uiso calc R 1 . .
C C17 0.31035(17) 0.2365(2) 0.30064(6) 0.0650(6) Uani d . 1 . .
H H17A 0.2626 0.2782 0.2812 0.078 Uiso calc R 1 . .
C C18 0.41683(16) 0.27781(19) 0.30024(6) 0.0549(5) Uani d . 1 . .
C C19 0.45588(19) 0.3789(2) 0.27067(6) 0.0702(6) Uani d . 1 . .
H H19A 0.4092 0.4217 0.2510 0.084 Uiso calc R 1 . .
C C20 0.5592(2) 0.4152(2) 0.27016(6) 0.0761(7) Uani d . 1 . .
H H20A 0.5832 0.4811 0.2501 0.091 Uiso calc R 1 . .
C C21 0.62985(19) 0.3531(2) 0.29999(6) 0.0734(7) Uani d . 1 . .
H H21A 0.7009 0.3783 0.2997 0.088 Uiso calc R 1 . .
C C22 0.59561(16) 0.25552(19) 0.32973(6) 0.0593(6) Uani d . 1 . .
H H22A 0.6437 0.2160 0.3495 0.071 Uiso calc R 1 . .
C C23 0.48854(15) 0.21437(18) 0.33073(5) 0.0478(5) Uani d . 1 . .

loop_
_atom_site_aniso_label
_atom_site_aniso_U_11
_atom_site_aniso_U_22
_atom_site_aniso_U_33
_atom_site_aniso_U_12
_atom_site_aniso_U_13
_atom_site_aniso_U_23
O1 0.0975(10) 0.0520(8) 0.0489(8) 0.0232(7) -0.0257(8) -0.0095(6)
O2 0.0562(8) 0.0747(9) 0.0536(8) -0.0005(7) 0.0008(6) 0.0132(7)
O3 0.0730(8) 0.0630(8) 0.0579(8) 0.0175(7) -0.0196(7) -0.0187(7)
N1 0.0659(10) 0.0540(10) 0.0385(9) 0.0022(8) -0.0086(8) -0.0029(7)
C1 0.0485(10) 0.0401(10) 0.0382(10) 0.0048(8) 0.0000(9) 0.0015(8)
C2 0.0447(10) 0.0445(10) 0.0325(9) 0.0024(8) -0.0005(8) -0.0010(8)
C3 0.0442(10) 0.0481(11) 0.0350(10) 0.0015(8) 0.0035(8) -0.0005(8)
C4 0.0661(13) 0.0612(13) 0.0442(11) 0.0094(10) 0.0003(10) -0.0067(10)
C5 0.0841(15) 0.0675(14) 0.0571(13) 0.0148(11) 0.0012(12) -0.0223(11)
C6 0.0750(14) 0.0562(13) 0.0816(15) 0.0182(11) -0.0013(13) -0.0155(11)
C7 0.0581(12) 0.0565(12) 0.0704(14) 0.0155(10) -0.0078(11) -0.0059(11)
C8 0.0423(10) 0.0461(10) 0.0450(10) 0.0051(8) -0.0011(9) -0.0022(9)
C9 0.0427(10) 0.0554(11) 0.0454(11) 0.0046(9) -0.0074(9) 0.0066(9)
C10 0.0424(9) 0.0431(10) 0.0322(9) 0.0011(8) 0.0007(8) 0.0040(8)
C11 0.0480(10) 0.0522(11) 0.0355(10) 0.0006(9) -0.0055(9) 0.0067(9)
C12 0.0664(12) 0.0519(11) 0.0407(11) -0.0016(10) -0.0094(10) -0.0035(9)
C13 0.0604(12) 0.0573(12) 0.0471(11) 0.0057(9) -0.0105(10) -0.0088(9)
C14 0.0518(10) 0.0497(11) 0.0282(9) 0.0076(8) -0.0024(8) -0.0025(8)
C15 0.0534(11) 0.0523(11) 0.0359(10) 0.0084(9) 0.0005(9) 0.0014(9)
C16 0.0555(12) 0.0790(14) 0.0426(10) 0.0097(10) -0.0091(10) 0.0000(10)
C17 0.0763(14) 0.0760(14) 0.0425(11) 0.0176(11) -0.0132(11) 0.0057(10)
C18 0.0778(14) 0.0557(12) 0.0312(10) 0.0066(10) -0.0039(10) -0.0003(9)
C19 0.1052(17) 0.0666(14) 0.0390(12) 0.0089(12) -0.0046(12) 0.0044(10)
C20 0.1250(19) 0.0609(14) 0.0425(12) -0.0102(13) 0.0083(13) 0.0062(10)
C21 0.0907(16) 0.0754(15) 0.0542(13) -0.0164(12) 0.0142(12) -0.0060(12)
C22 0.0715(13) 0.0649(13) 0.0414(11) -0.0009(10) 0.0031(11) -0.0015(10)
C23 0.0616(12) 0.0521(11) 0.0297(10) 0.0056(9) 0.0017(9) -0.0043(9)

loop_
_atom_type_symbol
_atom_type_description
_atom_type_scat_dispersion_real
_atom_type_scat_dispersion_imag
_atom_type_scat_source
C C 0.0033 0.0016 'International Tables Vol C Tables 4.2.6.8 and 6.1.1.4'
H H 0.0000 0.0000 'International Tables Vol C Tables 4.2.6.8 and 6.1.1.4'
N N 0.0061 0.0033 'International Tables Vol C Tables 4.2.6.8 and 6.1.1.4'
O O 0.0106 0.0060 'International Tables Vol C Tables 4.2.6.8 and 6.1.1.4'

loop_
_geom_angle_atom_site_label_1
_geom_angle_atom_site_label_2
_geom_angle_atom_site_label_3
_geom_angle_site_symmetry_1
_geom_angle_site_symmetry_3
_geom_angle
_geom_angle_publ_flag
C1 O1 H1 . . 105.5(13) ?
C15 O2 H2A . . 109.5 ?
C13 O3 H3A . . 109.5 ?
C11 N1 C12 . . 119.62(14) ?
O1 C1 C2 . . 119.04(15) ?
O1 C1 C10 . . 118.87(14) ?
C2 C1 C10 . . 122.08(15) ?
C1 C2 C3 . . 118.63(15) ?
C1 C2 C14 . . 119.65(15) ?
C3 C2 C14 . . 121.68(14) ?
C4 C3 C2 . . 121.99(15) ?
C4 C3 C8 . . 117.70(15) ?
C2 C3 C8 . . 120.29(15) ?
C5 C4 C3 . . 121.41(17) ?
C5 C4 H4A . . 119.3 ?
C3 C4 H4A . . 119.3 ?
C4 C5 C6 . . 120.56(18) ?
C4 C5 H5A . . 119.7 ?
C6 C5 H5A . . 119.7 ?
C7 C6 C5 . . 119.96(19) ?
C7 C6 H6A . . 120.0 ?
C5 C6 H6A . . 120.0 ?
C6 C7 C8 . . 121.33(18) ?
C6 C7 H7A . . 119.3 ?
C8 C7 H7A . . 119.3 ?
C9 C8 C7 . . 122.93(16) ?
C9 C8 C3 . . 118.05(15) ?
C7 C8 C3 . . 119.02(16) ?
C10 C9 C8 . . 122.62(16) ?
C10 C9 H9A . . 118.7 ?
C8 C9 H9A . . 118.7 ?
C9 C10 C1 . . 118.31(15) ?
C9 C10 C11 . . 120.41(15) ?
C1 C10 C11 . . 121.27(15) ?
N1 C11 C10 . . 121.97(16) ?
N1 C11 H11A . . 122.9(9) ?
C10 C11 H11A . . 115.1(9) ?
N1 C12 C13 . . 108.70(14) ?
N1 C12 H12A . . 109.9 ?
C13 C12 H12A . . 109.9 ?
N1 C12 H12B . . 109.9 ?
C13 C12 H12B . . 109.9 ?
H12A C12 H12B . . 108.3 ?
O3 C13 C12 . . 109.21(14) ?
O3 C13 H13A . . 109.8 ?
C12 C13 H13A . . 109.8 ?
O3 C13 H13B . . 109.8 ?
C12 C13 H13B . . 109.8 ?
H13A C13 H13B . . 108.3 ?
C15 C14 C23 . . 119.07(15) ?
C15 C14 C2 . . 119.20(15) ?
C23 C14 C2 . . 121.71(15) ?
O2 C15 C14 . . 117.79(15) ?
O2 C15 C16 . . 120.60(16) ?
C14 C15 C16 . . 121.60(17) ?
C17 C16 C15 . . 119.64(18) ?
C17 C16 H16A . . 120.2 ?
C15 C16 H16A . . 120.2 ?
C16 C17 C18 . . 121.51(18) ?
C16 C17 H17A . . 119.2 ?
C18 C17 H17A . . 119.2 ?
C17 C18 C19 . . 122.73(18) ?
C17 C18 C23 . . 118.52(17) ?
C19 C18 C23 . . 118.75(19) ?
C20 C19 C18 . . 121.8(2) ?
C20 C19 H19A . . 119.1 ?
C18 C19 H19A . . 119.1 ?
C19 C20 C21 . . 119.6(2) ?
C19 C20 H20A . . 120.2 ?
C21 C20 H20A . . 120.2 ?
C22 C21 C20 . . 120.8(2) ?
C22 C21 H21A . . 119.6 ?
C20 C21 H21A . . 119.6 ?
C21 C22 C23 . . 120.92(19) ?
C21 C22 H22A . . 119.5 ?
C23 C22 H22A . . 119.5 ?
C22 C23 C14 . . 122.30(16) ?
C22 C23 C18 . . 118.10(17) ?
C14 C23 C18 . . 119.61(17) ?

loop_
_geom_bond_atom_site_label_1
_geom_bond_atom_site_label_2
_geom_bond_site_symmetry_2
_geom_bond_distance
_geom_bond_publ_flag
O1 C1 . 1.3609(19) ?
O1 H1 . 0.96(2) ?
O2 C15 . 1.3646(19) ?
O2 H2A . 0.8200 ?
O3 C13 . 1.423(2) ?
O3 H3A . 0.8200 ?
N1 C11 . 1.264(2) ?
N1 C12 . 1.466(2) ?
C1 C2 . 1.374(2) ?
C1 C10 . 1.425(2) ?
C2 C3 . 1.418(2) ?
C2 C14 . 1.495(2) ?
C3 C4 . 1.410(2) ?
C3 C8 . 1.426(2) ?
C4 C5 . 1.360(3) ?
C4 H4A . 0.9300 ?
C5 C6 . 1.399(3) ?
C5 H5A . 0.9300 ?
C6 C7 . 1.351(3) ?
C6 H6A . 0.9300 ?
C7 C8 . 1.410(2) ?
C7 H7A . 0.9300 ?
C8 C9 . 1.404(2) ?
C9 C10 . 1.362(2) ?
C9 H9A . 0.9300 ?
C10 C11 . 1.458(2) ?
C11 H11A . 0.964(14) ?
C12 C13 . 1.491(2) ?
C12 H12A . 0.9700 ?
C12 H12B . 0.9700 ?
C13 H13A . 0.9700 ?
C13 H13B . 0.9700 ?
C14 C15 . 1.371(2) ?
C14 C23 . 1.418(2) ?
C15 C16 . 1.404(2) ?
C16 C17 . 1.361(3) ?
C16 H16A . 0.9300 ?
C17 C18 . 1.403(3) ?
C17 H17A . 0.9300 ?
C18 C19 . 1.413(3) ?
C18 C23 . 1.425(2) ?
C19 C20 . 1.352(3) ?
C19 H19A . 0.9300 ?
C20 C21 . 1.398(3) ?
C20 H20A . 0.9300 ?
C21 C22 . 1.372(3) ?
C21 H21A . 0.9300 ?
C22 C23 . 1.410(3) ?
C22 H22A . 0.9300 ?

loop_
_geom_hbond_atom_site_label_D
_geom_hbond_atom_site_label_H
_geom_hbond_atom_site_label_A
_geom_hbond_site_symmetry_A
_geom_hbond_distance_DH
_geom_hbond_distance_HA
_geom_hbond_distance_DA
_geom_hbond_angle_DHA
O2 H2A O3 4_456 0.82 1.87 2.6638(17) 161.4
O3 H3A O1 5_666 0.82 2.05 2.7724(17) 146.9
O1 H1 N1 . 0.96(2) 1.67(2) 2.5649(18) 153(2)

loop_
_geom_torsion_atom_site_label_1
_geom_torsion_atom_site_label_2
_geom_torsion_atom_site_label_3
_geom_torsion_atom_site_label_4
_geom_torsion_site_symmetry_1
_geom_torsion_site_symmetry_2
_geom_torsion_site_symmetry_3
_geom_torsion_site_symmetry_4
_geom_torsion
_geom_torsion_publ_flag
O1 C1 C2 C3 . . . . 179.60(15) ?
C10 C1 C2 C3 . . . . -0.8(2) ?
O1 C1 C2 C14 . . . . -2.7(2) ?
C10 C1 C2 C14 . . . . 176.94(15) ?
C1 C2 C3 C4 . . . . 179.57(16) ?
C14 C2 C3 C4 . . . . 1.9(2) ?
C1 C2 C3 C8 . . . . 1.2(2) ?
C14 C2 C3 C8 . . . . -176.48(15) ?
C2 C3 C4 C5 . . . . -178.97(17) ?
C8 C3 C4 C5 . . . . -0.6(3) ?
C3 C4 C5 C6 . . . . 0.9(3) ?
C4 C5 C6 C7 . . . . -1.3(3) ?
C5 C6 C7 C8 . . . . 1.4(3) ?
C6 C7 C8 C9 . . . . 178.55(18) ?
C6 C7 C8 C3 . . . . -1.0(3) ?
C4 C3 C8 C9 . . . . -179.00(15) ?
C2 C3 C8 C9 . . . . -0.6(2) ?
C4 C3 C8 C7 . . . . 0.6(2) ?
C2 C3 C8 C7 . . . . 179.02(16) ?
C7 C8 C9 C10 . . . . 179.89(17) ?
C3 C8 C9 C10 . . . . -0.5(2) ?
C8 C9 C10 C1 . . . . 1.0(2) ?
C8 C9 C10 C11 . . . . 179.91(15) ?
O1 C1 C10 C9 . . . . 179.33(15) ?
C2 C1 C10 C9 . . . . -0.3(2) ?
O1 C1 C10 C11 . . . . 0.4(2) ?
C2 C1 C10 C11 . . . . -179.21(15) ?
C12 N1 C11 C10 . . . . -179.51(15) ?
C9 C10 C11 N1 . . . . 175.33(16) ?
C1 C10 C11 N1 . . . . -5.7(3) ?
C11 N1 C12 C13 . . . . 179.82(16) ?
N1 C12 C13 O3 . . . . 177.37(14) ?
C1 C2 C14 C15 . . . . -99.84(19) ?
C3 C2 C14 C15 . . . . 77.8(2) ?
C1 C2 C14 C23 . . . . 78.9(2) ?
C3 C2 C14 C23 . . . . -103.43(19) ?
C23 C14 C15 O2 . . . . 178.20(14) ?
C2 C14 C15 O2 . . . . -3.0(2) ?
C23 C14 C15 C16 . . . . -2.0(3) ?
C2 C14 C15 C16 . . . . 176.74(15) ?
O2 C15 C16 C17 . . . . -179.66(16) ?
C14 C15 C16 C17 . . . . 0.6(3) ?
C15 C16 C17 C18 . . . . 1.0(3) ?
C16 C17 C18 C19 . . . . 178.59(18) ?
C16 C17 C18 C23 . . . . -1.0(3) ?
C17 C18 C19 C20 . . . . -178.56(19) ?
C23 C18 C19 C20 . . . . 1.0(3) ?
C18 C19 C20 C21 . . . . -1.0(3) ?
C19 C20 C21 C22 . . . . 0.2(3) ?
C20 C21 C22 C23 . . . . 0.6(3) ?
C21 C22 C23 C14 . . . . 179.33(17) ?
C21 C22 C23 C18 . . . . -0.5(3) ?
C15 C14 C23 C22 . . . . -177.84(16) ?
C2 C14 C23 C22 . . . . 3.4(3) ?
C15 C14 C23 C18 . . . . 2.0(2) ?
C2 C14 C23 C18 . . . . -176.76(15) ?
C17 C18 C23 C22 . . . . 179.31(17) ?
C19 C18 C23 C22 . . . . -0.3(3) ?
C17 C18 C23 C14 . . . . -0.5(3) ?
C19 C18 C23 C14 . . . . 179.91(16) ?

loop_
_cod_related_entry_id
_cod_related_entry_database
_cod_related_entry_code
1 ChemSpider 24742304
